data_4031146
loop_
_publ_author_name
'Dzandzi, James P. K.'
'Beckford Vera, Denis R.'
'Genady, Afaf R.'
'Albu, Silvia A.'
'Eltringham-Smith, Louise J'
'Capretta, Alfredo'
'Sheffield, William P.'
'Valliant, John F.'

_publ_section_title
;
 Fluorous Analogue of Chloramine-T: Preparation, X-ray Structure
 Determination, and Use as an Oxidant for Radioiodination and s-Tetrazine
 Synthesis.
;
_journal_issue 14
_journal_name_full 'The Journal of organic chemistry'
_journal_page_first 7117
_journal_page_last 7125
_journal_paper_doi 10.1021/acs.joc.5b00988
_journal_volume 80
_journal_year 2015
_chemical_formula_moiety 'C18 H14 F17 N O2 S'
_chemical_formula_sum 'C18 H14 F17 N O2 S'
_chemical_formula_weight 631.36
_chemical_name_systematic
; 
 ? 
;
_space_group_IT_number 14
_symmetry_cell_setting monoclinic
_symmetry_space_group_name_Hall '-P 2ybc'
_symmetry_space_group_name_H-M 'P 1 21/c 1'
_atom_sites_solution_hydrogens geom
_atom_sites_solution_primary direct
_atom_sites_solution_secondary difmap
_audit_creation_method SHELXL-97
_cell_angle_alpha 90.00
_cell_angle_beta 94.7170(10)
_cell_angle_gamma 90.00
_cell_formula_units_Z 4
_cell_length_a 21.9809(6)
_cell_length_b 5.66540(10)
_cell_length_c 18.7773(5)
_cell_measurement_reflns_used 5052
_cell_measurement_temperature 173(2)
_cell_measurement_theta_max 67.31
_cell_measurement_theta_min 4.04
_cell_volume 2330.43(10)
_computing_cell_refinement 'Bruker SAINT'
_computing_data_collection 'Bruker APEX2'
_computing_data_reduction 'Bruker SAINT'
_computing_molecular_graphics 'Bruker SHELXTL'
_computing_publication_material 'Bruker SHELXTL'
_computing_structure_refinement 'SHELXL-97 (Sheldrick, 2008)'
_computing_structure_solution 'SHELXS-97 (Sheldrick, 2008)'
_diffrn_ambient_temperature 173(2)
_diffrn_measured_fraction_theta_full 0.995
_diffrn_measured_fraction_theta_max 0.995
_diffrn_measurement_device_type 'Bruker APEX-II CCD'
_diffrn_measurement_method '\f and \w scans'
_diffrn_radiation_monochromator 'parallel mirrors'
_diffrn_radiation_source 'rotating anode'
_diffrn_radiation_type CuK\a
_diffrn_radiation_wavelength 1.54178
_diffrn_reflns_av_R_equivalents 0.0369
_diffrn_reflns_av_sigmaI/netI 0.0324
_diffrn_reflns_limit_h_max 26
_diffrn_reflns_limit_h_min -26
_diffrn_reflns_limit_k_max 6
_diffrn_reflns_limit_k_min -6
_diffrn_reflns_limit_l_max 22
_diffrn_reflns_limit_l_min -22
_diffrn_reflns_number 23861
_diffrn_reflns_theta_full 68.35
_diffrn_reflns_theta_max 68.35
_diffrn_reflns_theta_min 4.04
_exptl_absorpt_coefficient_mu 2.720
_exptl_absorpt_correction_T_max 0.8760
_exptl_absorpt_correction_T_min 0.3664
_exptl_absorpt_correction_type multi-scan
_exptl_absorpt_process_details SADABS
_exptl_crystal_colour colourless
_exptl_crystal_density_diffrn 1.800
_exptl_crystal_density_meas ?
_exptl_crystal_density_method 'not measured'
_exptl_crystal_description rod
_exptl_crystal_F_000 1256
_exptl_crystal_size_max 0.46
_exptl_crystal_size_mid 0.09
_exptl_crystal_size_min 0.05
_refine_diff_density_max 0.722
_refine_diff_density_min -0.340
_refine_diff_density_rms 0.081
_refine_ls_extinction_method none
_refine_ls_goodness_of_fit_ref 1.094
_refine_ls_hydrogen_treatment mixed
_refine_ls_matrix_type full
_refine_ls_number_parameters 366
_refine_ls_number_reflns 4258
_refine_ls_number_restraints 6
_refine_ls_restrained_S_all 1.093
_refine_ls_R_factor_all 0.0774
_refine_ls_R_factor_gt 0.0675
_refine_ls_shift/su_max 0.002
_refine_ls_shift/su_mean 0.000
_refine_ls_structure_factor_coef Fsqd
_refine_ls_weighting_details 'calc w=1/[\s^2^(Fo^2^)+(0.1211P)^2^+2.5493P] where P=(Fo^2^+2Fc^2^)/3'
_refine_ls_weighting_scheme calc
_refine_ls_wR_factor_gt 0.2093
_refine_ls_wR_factor_ref 0.2187
_reflns_number_gt 3470
_reflns_number_total 4258
_reflns_threshold_expression >2sigma(I)
_cod_data_source_file jo5b00988_si_002.cif
_cod_data_source_block james3_0m
_cod_depositor_comments
;
The following automatic conversions were performed:

'_symmetry_cell_setting' value 'Monoclinic' changed to 'monoclinic'
according to
/usr/data/users/saulius/crontab/automatic-downloads/rss-feeds/ACS/lib/dictionaries/cif_core.dic
dictionary named 'cif_core.dic' version 2.4.2 from 2011-04-26.

'_exptl_crystal_density_meas' value 'not measured' was changed to '?'
- the value is perceived as not measured.

Automatic conversion script
Id: cif_fix_values 3271 2015-04-21 07:52:19Z andrius 

 Adding full bibliography for 4031146--4031147.cif.
;
_cod_original_sg_symbol_H-M P2(1)/c
_cod_database_code 4031146

loop_
_symmetry_equiv_pos_as_xyz
'x, y, z'
'-x, y+1/2, -z+1/2'
'-x, -y, -z'
'x, -y-1/2, z-1/2'

loop_
_atom_site_label
_atom_site_type_symbol
_atom_site_fract_x
_atom_site_fract_y
_atom_site_fract_z
_atom_site_U_iso_or_equiv
_atom_site_adp_type
_atom_site_occupancy
_atom_site_symmetry_multiplicity
_atom_site_calc_flag
_atom_site_refinement_flags
_atom_site_disorder_assembly
_atom_site_disorder_group
S1 S 0.45234(4) 1.00159(16) 0.14487(5) 0.0490(3) Uani 1 1 d . . .
O1 O 0.46084(13) 1.1339(5) 0.20992(16) 0.0623(8) Uani 1 1 d . . .
O2 O 0.44545(13) 1.1203(5) 0.07833(16) 0.0604(7) Uani 1 1 d . . .
N1 N 0.51285(14) 0.8346(6) 0.14511(19) 0.0508(7) Uani 1 1 d . . .
H1A H 0.526(2) 0.786(8) 0.195(2) 0.061 Uiso 1 1 d . . .
F1 F 0.69787(11) 0.3744(4) 0.07110(13) 0.0617(6) Uani 1 1 d . . .
F2 F 0.69272(11) 0.5228(4) 0.17684(13) 0.0627(6) Uani 1 1 d . . .
F3 F 0.74447(10) 0.9248(4) 0.14013(15) 0.0647(7) Uani 1 1 d . . .
F4 F 0.73984(10) 0.8218(5) 0.02782(13) 0.0663(7) Uani 1 1 d . . .
F5 F 0.81727(12) 0.4831(5) 0.04984(16) 0.0738(8) Uani 1 1 d . . .
F6 F 0.81073(11) 0.4806(5) 0.16420(16) 0.0730(8) Uani 1 1 d . . .
F7 F 0.85462(12) 0.9692(4) 0.06941(18) 0.0767(8) Uani 1 1 d . . .
F8 F 0.86499(11) 0.8858(5) 0.18234(16) 0.0774(8) Uani 1 1 d . . .
F9 F 0.92898(12) 0.4727(4) 0.14045(19) 0.0807(9) Uani 1 1 d . . .
F10 F 0.93155(12) 0.6460(6) 0.03754(16) 0.0856(9) Uani 1 1 d . . .
F11 F 0.98712(13) 0.8038(6) 0.20790(15) 0.0855(9) Uani 1 1 d . . .
F12 F 0.97218(13) 1.0520(4) 0.1205(2) 0.0904(10) Uani 1 1 d . . .
F13 F 1.04829(13) 0.5230(5) 0.10832(19) 0.0814(9) Uani 1 1 d . A .
F14 F 1.04436(15) 0.8326(7) 0.04170(18) 0.0991(11) Uani 1 1 d . A .
C18 C 1.1007(2) 0.8570(9) 0.1513(3) 0.0800(15) Uani 0.939(4) 1 d PD A 1
F15 F 1.14873(14) 0.8184(7) 0.1161(2) 0.1004(13) Uani 0.939(4) 1 d PD A 1
F16 F 1.11001(15) 0.7433(8) 0.2138(2) 0.1025(12) Uani 0.939(4) 1 d PD A 1
F17 F 1.09498(15) 1.0820(6) 0.1644(3) 0.1109(15) Uani 0.939(4) 1 d PD A 1
C18' C 1.1007(2) 0.8570(9) 0.1513(3) 0.0800(15) Uani 0.061(4) 1 d PD A 2
F15' F 1.1563(7) 0.815(8) 0.1789(19) 0.1004(13) Uani 0.061(4) 1 d PD A 2
F16' F 1.0709(18) 0.960(8) 0.2024(15) 0.1025(12) Uani 0.061(4) 1 d PD A 2
F17' F 1.1015(18) 1.004(7) 0.0977(16) 0.1109(15) Uani 0.061(4) 1 d PD A 2
C1 C 0.38880(16) 0.8142(6) 0.1494(2) 0.0451(8) Uani 1 1 d . . .
C2 C 0.34210(19) 0.8139(8) 0.0962(2) 0.0583(10) Uani 1 1 d . . .
H2 H 0.3430 0.9179 0.0566 0.070 Uiso 1 1 calc R . .
C3 C 0.29373(19) 0.6605(9) 0.1009(2) 0.0650(11) Uani 1 1 d . . .
H3 H 0.2610 0.6630 0.0646 0.078 Uiso 1 1 calc R . .
C4 C 0.29166(18) 0.5038(7) 0.1569(2) 0.0548(10) Uani 1 1 d . . .
C5 C 0.3388(2) 0.5085(8) 0.2098(3) 0.0658(12) Uani 1 1 d . . .
H5A H 0.3378 0.4037 0.2492 0.079 Uiso 1 1 calc R . .
C6 C 0.38757(19) 0.6616(8) 0.2072(2) 0.0614(11) Uani 1 1 d . . .
H6A H 0.4197 0.6624 0.2443 0.074 Uiso 1 1 calc R . .
C7 C 0.2393(2) 0.3328(9) 0.1603(3) 0.0746(13) Uani 1 1 d . . .
H7C H 0.2117 0.3898 0.1950 0.112 Uiso 1 1 calc R . .
H7B H 0.2552 0.1773 0.1752 0.112 Uiso 1 1 calc R . .
H7A H 0.2170 0.3205 0.1131 0.112 Uiso 1 1 calc R . .
C8 C 0.51534(18) 0.6621(7) 0.0860(2) 0.0526(9) Uani 1 1 d . . .
H8B H 0.5117 0.7454 0.0395 0.063 Uiso 1 1 calc R . .
H8A H 0.4810 0.5491 0.0867 0.063 Uiso 1 1 calc R . .
C9 C 0.57588(18) 0.5304(7) 0.0953(2) 0.0565(10) Uani 1 1 d . . .
H9B H 0.5751 0.3975 0.0611 0.068 Uiso 1 1 calc R . .
H9A H 0.5813 0.4641 0.1442 0.068 Uiso 1 1 calc R . .
C10 C 0.62983(17) 0.6927(7) 0.0831(2) 0.0557(9) Uani 1 1 d . . .
H10B H 0.6289 0.7328 0.0317 0.067 Uiso 1 1 calc R . .
H10A H 0.6258 0.8412 0.1100 0.067 Uiso 1 1 calc R . .
C11 C 0.68996(18) 0.5792(7) 0.1063(2) 0.0514(9) Uani 1 1 d . . .
C12 C 0.74551(17) 0.7377(7) 0.0953(2) 0.0511(9) Uani 1 1 d . . .
C13 C 0.80909(17) 0.6203(7) 0.1073(2) 0.0526(9) Uani 1 1 d . . .
C14 C 0.86355(18) 0.7926(7) 0.1161(2) 0.0528(9) Uani 1 1 d . . .
C15 C 0.92680(19) 0.6805(7) 0.1075(3) 0.0582(10) Uani 1 1 d . . .
C16 C 0.98178(18) 0.8268(7) 0.1369(2) 0.0578(10) Uani 1 1 d . A .
C17 C 1.0435(2) 0.7559(8) 0.1092(3) 0.0667(12) Uani 1 1 d . . .

loop_
_atom_site_aniso_label
_atom_site_aniso_U_11
_atom_site_aniso_U_22
_atom_site_aniso_U_33
_atom_site_aniso_U_23
_atom_site_aniso_U_13
_atom_site_aniso_U_12
S1 0.0438(5) 0.0393(5) 0.0622(6) 0.0001(4) -0.0056(4) -0.0034(3)
O1 0.0569(16) 0.0560(17) 0.0716(18) -0.0148(14) -0.0095(13) 0.0011(13)
O2 0.0527(15) 0.0507(16) 0.0753(18) 0.0089(14) -0.0090(13) -0.0076(12)
N1 0.0413(15) 0.0452(17) 0.0652(19) -0.0029(15) 0.0004(14) -0.0041(13)
F1 0.0545(13) 0.0478(13) 0.0825(16) -0.0093(11) 0.0045(11) 0.0034(10)
F2 0.0565(13) 0.0668(15) 0.0648(14) 0.0094(12) 0.0057(10) 0.0029(11)
F3 0.0510(12) 0.0431(12) 0.1003(18) -0.0113(12) 0.0081(12) 0.0043(10)
F4 0.0482(12) 0.0746(16) 0.0750(15) 0.0232(13) -0.0012(10) 0.0009(11)
F5 0.0517(13) 0.0679(17) 0.101(2) -0.0317(14) -0.0020(12) 0.0057(11)
F6 0.0540(14) 0.0640(16) 0.0990(19) 0.0268(14) -0.0051(13) 0.0025(11)
F7 0.0523(13) 0.0538(14) 0.123(2) 0.0288(15) 0.0006(13) 0.0058(11)
F8 0.0535(13) 0.0821(18) 0.0961(19) -0.0363(16) 0.0035(12) 0.0001(13)
F9 0.0542(14) 0.0394(13) 0.148(3) 0.0143(14) 0.0036(15) 0.0062(10)
F10 0.0599(15) 0.115(3) 0.0821(18) -0.0329(17) 0.0065(13) 0.0023(15)
F11 0.0665(16) 0.114(3) 0.0747(18) -0.0174(17) 0.0007(13) -0.0064(16)
F12 0.0570(15) 0.0382(13) 0.174(3) 0.0069(17) -0.0035(17) 0.0018(11)
F13 0.0615(15) 0.0564(15) 0.126(2) -0.0105(15) 0.0078(15) 0.0118(12)
F14 0.0750(19) 0.128(3) 0.096(2) 0.033(2) 0.0185(15) 0.0082(18)
C18 0.049(2) 0.061(3) 0.129(5) 0.010(3) -0.001(3) -0.001(2)
F15 0.0493(16) 0.101(3) 0.152(3) 0.012(2) 0.0175(18) 0.0032(16)
F16 0.070(2) 0.122(3) 0.111(3) 0.014(2) -0.0199(18) -0.002(2)
F17 0.0608(18) 0.0589(19) 0.211(5) -0.015(2) -0.003(2) -0.0126(15)
C18' 0.049(2) 0.061(3) 0.129(5) 0.010(3) -0.001(3) -0.001(2)
F15' 0.0493(16) 0.101(3) 0.152(3) 0.012(2) 0.0175(18) 0.0032(16)
F16' 0.070(2) 0.122(3) 0.111(3) 0.014(2) -0.0199(18) -0.002(2)
F17' 0.0608(18) 0.0589(19) 0.211(5) -0.015(2) -0.003(2) -0.0126(15)
C1 0.0385(17) 0.0399(18) 0.056(2) -0.0002(15) 0.0009(14) -0.0001(14)
C2 0.050(2) 0.064(3) 0.058(2) 0.0094(19) -0.0102(17) -0.0062(18)
C3 0.048(2) 0.082(3) 0.063(2) 0.005(2) -0.0071(18) -0.016(2)
C4 0.0436(19) 0.051(2) 0.070(2) -0.0057(18) 0.0110(17) -0.0023(16)
C5 0.052(2) 0.070(3) 0.076(3) 0.024(2) 0.005(2) -0.006(2)
C6 0.047(2) 0.069(3) 0.066(2) 0.014(2) -0.0044(17) -0.0045(19)
C7 0.055(2) 0.070(3) 0.101(4) 0.001(3) 0.017(2) -0.016(2)
C8 0.0472(19) 0.046(2) 0.064(2) -0.0057(17) 0.0041(16) -0.0086(16)
C9 0.051(2) 0.045(2) 0.074(3) 0.0002(18) 0.0033(18) -0.0012(16)
C10 0.047(2) 0.048(2) 0.072(2) 0.0063(19) 0.0033(17) 0.0019(16)
C11 0.050(2) 0.0418(19) 0.062(2) 0.0014(17) 0.0020(16) 0.0033(16)
C12 0.048(2) 0.0408(19) 0.064(2) 0.0010(17) 0.0014(16) 0.0059(16)
C13 0.0456(19) 0.0390(19) 0.073(3) 0.0010(18) 0.0010(17) 0.0053(15)
C14 0.051(2) 0.0365(19) 0.070(2) -0.0029(17) 0.0013(17) 0.0047(16)
C15 0.051(2) 0.040(2) 0.084(3) -0.0037(19) 0.0036(19) 0.0054(16)
C16 0.049(2) 0.041(2) 0.081(3) 0.0003(19) -0.0033(19) 0.0041(16)
C17 0.053(2) 0.053(2) 0.094(3) 0.013(2) 0.005(2) 0.0037(19)

loop_
_atom_type_symbol
_atom_type_description
_atom_type_scat_dispersion_real
_atom_type_scat_dispersion_imag
_atom_type_scat_source
C C 0.0181 0.0091 'International Tables Vol C Tables 4.2.6.8 and 6.1.1.4'
H H 0.0000 0.0000 'International Tables Vol C Tables 4.2.6.8 and 6.1.1.4'
N N 0.0311 0.0180 'International Tables Vol C Tables 4.2.6.8 and 6.1.1.4'
O O 0.0492 0.0322 'International Tables Vol C Tables 4.2.6.8 and 6.1.1.4'
F F 0.0727 0.0534 'International Tables Vol C Tables 4.2.6.8 and 6.1.1.4'
S S 0.3331 0.5567 'International Tables Vol C Tables 4.2.6.8 and 6.1.1.4'

loop_
_geom_angle_atom_site_label_1
_geom_angle_atom_site_label_2
_geom_angle_atom_site_label_3
_geom_angle
O2 S1 O1 120.06(19)
O2 S1 N1 107.83(18)
O1 S1 N1 104.59(17)
O2 S1 C1 107.54(17)
O1 S1 C1 108.79(18)
N1 S1 C1 107.42(17)
C8 N1 S1 117.4(3)
C8 N1 H1A 120(3)
S1 N1 H1A 110(3)
F17 C18 F15 110.6(5)
F17 C18 F16 108.3(6)
F15 C18 F16 106.9(4)
F17 C18 C17 111.9(4)
F15 C18 C17 109.6(5)
F16 C18 C17 109.3(4)
C2 C1 C6 120.4(4)
C2 C1 S1 120.9(3)
C6 C1 S1 118.6(3)
C1 C2 C3 119.2(4)
C1 C2 H2 120.4
C3 C2 H2 120.4
C4 C3 C2 121.8(4)
C4 C3 H3 119.1
C2 C3 H3 119.1
C5 C4 C3 117.9(4)
C5 C4 C7 120.9(4)
C3 C4 C7 121.2(4)
C4 C5 C6 121.8(4)
C4 C5 H5A 119.1
C6 C5 H5A 119.1
C5 C6 C1 118.9(4)
C5 C6 H6A 120.6
C1 C6 H6A 120.6
C4 C7 H7C 109.5
C4 C7 H7B 109.5
H7C C7 H7B 109.5
C4 C7 H7A 109.5
H7C C7 H7A 109.5
H7B C7 H7A 109.5
N1 C8 C9 108.8(3)
N1 C8 H8B 109.9
C9 C8 H8B 109.9
N1 C8 H8A 109.9
C9 C8 H8A 109.9
H8B C8 H8A 108.3
C8 C9 C10 111.6(3)
C8 C9 H9B 109.3
C10 C9 H9B 109.3
C8 C9 H9A 109.3
C10 C9 H9A 109.3
H9B C9 H9A 108.0
C11 C10 C9 111.9(3)
C11 C10 H10B 109.2
C9 C10 H10B 109.2
C11 C10 H10A 109.2
C9 C10 H10A 109.2
H10B C10 H10A 107.9
F1 C11 F2 106.1(3)
F1 C11 C10 111.7(3)
F2 C11 C10 110.6(3)
F1 C11 C12 107.4(3)
F2 C11 C12 107.2(3)
C10 C11 C12 113.5(3)
F4 C12 F3 107.6(3)
F4 C12 C11 108.5(3)
F3 C12 C11 108.5(3)
F4 C12 C13 107.5(3)
F3 C12 C13 107.9(3)
C11 C12 C13 116.4(3)
F6 C13 F5 107.6(3)
F6 C13 C14 108.8(3)
F5 C13 C14 107.2(3)
F6 C13 C12 109.8(3)
F5 C13 C12 107.9(3)
C14 C13 C12 115.3(3)
F7 C14 F8 107.6(3)
F7 C14 C13 109.5(3)
F8 C14 C13 107.8(3)
F7 C14 C15 108.9(3)
F8 C14 C15 107.7(3)
C13 C14 C15 115.1(3)
F9 C15 F10 109.0(4)
F9 C15 C16 108.3(3)
F10 C15 C16 108.1(4)
F9 C15 C14 108.2(3)
F10 C15 C14 107.8(3)
C16 C15 C14 115.4(3)
F12 C16 F11 109.0(4)
F12 C16 C15 109.4(3)
F11 C16 C15 108.0(4)
F12 C16 C17 107.4(4)
F11 C16 C17 107.7(3)
C15 C16 C17 115.2(4)
F13 C17 F14 107.7(4)
F13 C17 C18 108.3(4)
F14 C17 C18 106.9(4)
F13 C17 C16 109.7(4)
F14 C17 C16 108.4(4)
C18 C17 C16 115.6(4)

loop_
_geom_bond_atom_site_label_1
_geom_bond_atom_site_label_2
_geom_bond_distance
S1 O2 1.416(3)
S1 O1 1.432(3)
S1 N1 1.632(3)
S1 C1 1.762(4)
N1 C8 1.483(5)
N1 H1A 0.99(5)
F1 C11 1.354(5)
F2 C11 1.359(5)
F3 C12 1.355(5)
F4 C12 1.350(5)
F5 C13 1.354(5)
F6 C13 1.327(5)
F7 C14 1.334(5)
F8 C14 1.349(5)
F9 C15 1.329(5)
F10 C15 1.340(5)
F11 C16 1.335(5)
F12 C16 1.325(5)
F13 C17 1.324(5)
F14 C17 1.341(6)
C18 F17 1.306(6)
C18 F15 1.310(6)
C18 F16 1.339(7)
C18 C17 1.541(7)
C1 C2 1.372(5)
C1 C6 1.389(6)
C2 C3 1.382(6)
C2 H2 0.9500
C3 C4 1.379(6)
C3 H3 0.9500
C4 C5 1.376(6)
C4 C7 1.510(6)
C5 C6 1.383(6)
C5 H5A 0.9500
C6 H6A 0.9500
C7 H7C 0.9800
C7 H7B 0.9800
C7 H7A 0.9800
C8 C9 1.523(6)
C8 H8B 0.9900
C8 H8A 0.9900
C9 C10 1.533(6)
C9 H9B 0.9900
C9 H9A 0.9900
C10 C11 1.502(5)
C10 H10B 0.9900
C10 H10A 0.9900
C11 C12 1.543(6)
C12 C13 1.547(5)
C13 C14 1.543(5)
C14 C15 1.549(5)
C15 C16 1.531(6)
C16 C17 1.546(6)

loop_
_geom_torsion_atom_site_label_1
_geom_torsion_atom_site_label_2
_geom_torsion_atom_site_label_3
_geom_torsion_atom_site_label_4
_geom_torsion
O2 S1 N1 C8 -55.4(3)
O1 S1 N1 C8 175.8(3)
C1 S1 N1 C8 60.3(3)
O2 S1 C1 C2 -4.1(4)
O1 S1 C1 C2 127.4(3)
N1 S1 C1 C2 -119.9(4)
O2 S1 C1 C6 174.3(3)
O1 S1 C1 C6 -54.3(4)
N1 S1 C1 C6 58.4(4)
C6 C1 C2 C3 0.2(7)
S1 C1 C2 C3 178.5(4)
C1 C2 C3 C4 -1.4(7)
C2 C3 C4 C5 1.8(7)
C2 C3 C4 C7 -178.4(4)
C3 C4 C5 C6 -1.0(7)
C7 C4 C5 C6 179.2(5)
C4 C5 C6 C1 -0.1(7)
C2 C1 C6 C5 0.5(7)
S1 C1 C6 C5 -177.8(4)
S1 N1 C8 C9 178.4(3)
N1 C8 C9 C10 -68.3(4)
C8 C9 C10 C11 168.5(4)
C9 C10 C11 F1 58.8(5)
C9 C10 C11 F2 -59.1(5)
C9 C10 C11 C12 -179.6(3)
F1 C11 C12 F4 74.3(4)
F2 C11 C12 F4 -172.1(3)
C10 C11 C12 F4 -49.7(4)
F1 C11 C12 F3 -169.1(3)
F2 C11 C12 F3 -55.5(4)
C10 C11 C12 F3 66.9(4)
F1 C11 C12 C13 -47.2(4)
F2 C11 C12 C13 66.4(4)
C10 C11 C12 C13 -171.2(4)
F4 C12 C13 F6 -163.0(3)
F3 C12 C13 F6 81.2(4)
C11 C12 C13 F6 -41.0(5)
F4 C12 C13 F5 -46.0(4)
F3 C12 C13 F5 -161.7(3)
C11 C12 C13 F5 76.0(4)
F4 C12 C13 C14 73.8(4)
F3 C12 C13 C14 -42.0(5)
C11 C12 C13 C14 -164.3(3)
F6 C13 C14 F7 -164.8(3)
F5 C13 C14 F7 79.1(4)
C12 C13 C14 F7 -41.0(5)
F6 C13 C14 F8 -48.0(4)
F5 C13 C14 F8 -164.1(3)
C12 C13 C14 F8 75.8(4)
F6 C13 C14 C15 72.2(4)
F5 C13 C14 C15 -43.9(5)
C12 C13 C14 C15 -164.1(4)
F7 C14 C15 F9 -164.7(3)
F8 C14 C15 F9 78.8(4)
C13 C14 C15 F9 -41.4(5)
F7 C14 C15 F10 -47.1(4)
F8 C14 C15 F10 -163.5(3)
C13 C14 C15 F10 76.3(4)
F7 C14 C15 C16 73.8(5)
F8 C14 C15 C16 -42.6(5)
C13 C14 C15 C16 -162.8(4)
F9 C15 C16 F12 -162.8(4)
F10 C15 C16 F12 79.3(4)
C14 C15 C16 F12 -41.3(5)
F9 C15 C16 F11 -44.3(4)
F10 C15 C16 F11 -162.2(3)
C14 C15 C16 F11 77.1(4)
F9 C15 C16 C17 76.1(5)
F10 C15 C16 C17 -41.8(5)
C14 C15 C16 C17 -162.4(4)
F17 C18 C17 F13 -169.7(5)
F15 C18 C17 F13 67.2(6)
F16 C18 C17 F13 -49.7(6)
F17 C18 C17 F14 74.5(6)
F15 C18 C17 F14 -48.6(5)
F16 C18 C17 F14 -165.5(4)
F17 C18 C17 C16 -46.2(7)
F15 C18 C17 C16 -169.3(4)
F16 C18 C17 C16 73.8(5)
F12 C16 C17 F13 -164.9(4)
F11 C16 C17 F13 77.9(5)
C15 C16 C17 F13 -42.7(6)
F12 C16 C17 F14 -47.5(5)
F11 C16 C17 F14 -164.8(4)
C15 C16 C17 F14 74.6(5)
F12 C16 C17 C18 72.4(5)
F11 C16 C17 C18 -44.9(5)
C15 C16 C17 C18 -165.5(4)
